data_7027986
loop_
_publ_author_name
'Arpalahti, Jorma'
'Klika, Karel D.'
'Sillanp\"a\"a, Reijo'
'Kivek\"as, Raikko'

_publ_section_title
;
 Dynamic processes in platinum(II)--adenosine complexes. Preparation, NMR
 spectroscopic characterisation and crystal structure of isomeric
 PtII(dien)--adenosine complexes
;
_journal_issue 8
_journal_name_full 'Journal of the Chemical Society, Dalton Transactions'
_journal_page_first 1397
_journal_paper_doi 10.1039/a708955d
_journal_year 1998
_chemical_compound_source synthesis
_chemical_formula_moiety
;  
2(C14 H31 N8 O4 Pt), 4(Cl O4), 5.54(H2 O)  
;
_chemical_formula_structural 'C14 H31.54 Cl2 N8 O14.77 Pt'
_chemical_formula_sum 'C14 H31.54 Cl2 N8 O14.77 Pt'
_chemical_formula_weight 814.32
_chemical_melting_point ?
_chemical_name_systematic
;   
 ?   
;
_space_group_IT_number 1
_symmetry_cell_setting triclinic
_symmetry_space_group_name_Hall 'P 1'
_symmetry_space_group_name_H-M 'P 1'
_atom_sites_solution_hydrogens geom
_atom_sites_solution_primary direct
_atom_sites_solution_secondary difmap
_audit_creation_method SHELXL
_cell_angle_alpha 105.170(10)
_cell_angle_beta 108.40(2)
_cell_angle_gamma 70.95(2)
_cell_formula_units_Z 2
_cell_length_a 12.167(4)
_cell_length_b 14.644(2)
_cell_length_c 8.746(2)
_cell_measurement_reflns_used 25
_cell_measurement_temperature 294(2)
_cell_measurement_theta_max 20.06
_cell_measurement_theta_min 18.03
_cell_volume 1375.6(6)
_computing_cell_refinement
;  
Molecular Structure Corporation (1995), MSC/AFC Diffractomer
Controll Software. MSC, 3200 Research Forest Drive, The 
Woodlands, TX 77381, USA. 
;
_computing_data_collection
;  
Molecular Structure Corporation (1995), MSC/AFC Diffractomer
Controll Software. MSC, 3200 Research Forest Drive, The 
Woodlands, TX 77381, USA. 
;
_computing_data_reduction
;  
Molecular Structure Corporation (1989), TEXSAN. Single Crystal
Structure Analysis Software. Version 5.0. MSC, 3200 Research 
Forest Drive, The Woodlands, TX 77381, USA.
;
_computing_molecular_graphics
;
ORTEPII (Johnson, C.K (1976). Report ORNL-5138. Oak Ridge National 
Laboratory, Tennessee, USA)
;
_computing_publication_material
;
SHELXL-92 (Sheldrick, G. M. (1993). Program for the Crystal 
Structure Refinement. University of G\"ottingen, Germany.
;
_computing_structure_refinement
;
SHELXL-92 (Sheldrick, G. M. (1993). Program for the Crystal 
Structure Refinement. University of G\"ottingen, Germany.
;
_computing_structure_solution
;
SHELXS-86 (Sheldrick, G. M. (1985). Program for the Solution of Crystal 
Structures. University of G\"ottingen, Germany.
;
_diffrn_ambient_temperature 294(2)
_diffrn_measurement_device 'Rigaku AFC5S'
_diffrn_measurement_method w\--2\q
_diffrn_radiation_monochromator graphite
_diffrn_radiation_source 'fine-focus sealed tube'
_diffrn_radiation_type MoK\a
_diffrn_radiation_wavelength 0.71069
_diffrn_reflns_av_R_equivalents 0.0437
_diffrn_reflns_av_sigmaI/netI 0.0570
_diffrn_reflns_limit_h_max 15
_diffrn_reflns_limit_h_min 0
_diffrn_reflns_limit_k_max 19
_diffrn_reflns_limit_k_min -18
_diffrn_reflns_limit_l_max 10
_diffrn_reflns_limit_l_min -11
_diffrn_reflns_number 6631
_diffrn_reflns_theta_max 27.53
_diffrn_reflns_theta_min 1.83
_diffrn_standards_decay_% 0.0
_diffrn_standards_interval_count 150
_diffrn_standards_number 3
_exptl_absorpt_coefficient_mu 5.376
_exptl_absorpt_correction_T_max 1.000
_exptl_absorpt_correction_T_min 0.839
_exptl_absorpt_correction_type
;
empirical via \y scans (North, A.C.T., Phillips, D. C. & Mathews, F. S. 
(1968).Acta Cryst. A24, 351-359.)
;
_exptl_crystal_colour colourless
_exptl_crystal_density_diffrn 1.966
_exptl_crystal_density_meas ?
_exptl_crystal_description plate
_exptl_crystal_F_000 803
_exptl_crystal_size_max 0.24
_exptl_crystal_size_mid 0.20
_exptl_crystal_size_min 0.16
_refine_diff_density_max 0.957
_refine_diff_density_min -0.868
_refine_diff_density_rms 0.163
_refine_ls_abs_structure_details 'Flack H D (1983), Acta Cryst. A39, 876-881'
_refine_ls_abs_structure_Flack 0.008(12)
_refine_ls_extinction_method none
_refine_ls_goodness_of_fit_all 1.040
_refine_ls_goodness_of_fit_obs 1.055
_refine_ls_hydrogen_treatment constr
_refine_ls_matrix_type full
_refine_ls_number_parameters 360
_refine_ls_number_reflns 6626
_refine_ls_number_restraints 97
_refine_ls_restrained_S_all 1.052
_refine_ls_restrained_S_obs 1.068
_refine_ls_R_factor_all 0.0668
_refine_ls_R_factor_obs 0.0438
_refine_ls_shift/esd_max -0.028
_refine_ls_shift/esd_mean 0.003
_refine_ls_structure_factor_coef Fsqd
_refine_ls_weighting_details 'w=1/[\s^2^(Fo^2^)+(0.0573P)^2^+3.8370P] where P=(Fo^2^+2Fc^2^)/3'
_refine_ls_weighting_scheme calc
_refine_ls_wR_factor_all 0.1160
_refine_ls_wR_factor_obs 0.1057
_reflns_number_observed 5422
_reflns_number_total 6627
_reflns_observed_criterion >2sigma(I)
_cod_data_source_file d708955sup1.cif
_cod_data_source_block '[Pt(dien)(Ado-N1)](ClO4)'
_cod_depositor_comments
;
The following automatic conversions were performed:

'_chemical_melting_point' value 'not measured' was changed to '?' -
the value is undefined or not given.

Automatic conversion script
Id: cif_fix_values 1891 2012-01-12 08:04:46Z andrius 

The following automatic conversions were performed:

'_exptl_crystal_density_meas' value 'not measured' was changed to '?'
- the value is perceived as not measured.

Automatic conversion script
Id: cif_fix_values 3008 2015-01-20 13:52:24Z robertas 

The following automatic conversions were performed:

'_refine_ls_weighting_scheme' value 'calc
w=1/[\s^2^(Fo^2^)+(0.0573P)^2^+3.8370P] where P=(Fo^2^+2Fc^2^)/3' was
changed to 'calc'. New tag '_refine_ls_weighting_details' was
created. The value of the new tag was set to
'w=1/[\s^2^(Fo^2^)+(0.0573P)^2^+3.8370P] where P=(Fo^2^+2Fc^2^)/3'.

Automatic conversion script
Id: cif_fix_values 3143 2015-03-26 13:38:13Z robertas 
;
_cod_database_code 7027986

loop_
_symmetry_equiv_pos_as_xyz
'x, y, z'

loop_
_atom_site_aniso_label
_atom_site_aniso_U_11
_atom_site_aniso_U_22
_atom_site_aniso_U_33
_atom_site_aniso_U_23
_atom_site_aniso_U_13
_atom_site_aniso_U_12
Pt1 0.03614(12) 0.03107(12) 0.03262(12) 0.00916(9) 0.00275(10) -0.01263(10)
Pt2 0.0460(2) 0.02785(13) 0.03133(13) 0.00788(10) 0.00819(12) -0.01260(12)
Cl1 0.0675(12) 0.128(2) 0.103(2) 0.0550(13) 0.0291(11) -0.0342(13)
Cl2 0.0603(13) 0.0508(11) 0.0411(10) 0.0055(9) 0.0121(10) -0.0121(10)
Cl3 0.176(2) 0.0935(13) 0.0721(11) -0.0133(10) 0.0653(12) -0.0730(12)
Cl4 0.067(2) 0.0712(13) 0.069(2) 0.0148(13) -0.0066(14) -0.0107(14)

loop_
_atom_site_label
_atom_site_type_symbol
_atom_site_fract_x
_atom_site_fract_y
_atom_site_fract_z
_atom_site_U_iso_or_equiv
_atom_site_thermal_displace_type
_atom_site_occupancy
_atom_site_calc_flag
_atom_site_refinement_flags
Pt1 Pt 0.3105 0.6655 0.0662 0.03309(8) Uani 1 d .
O2'A O 0.2505(8) 0.1294(7) 0.0662(12) 0.110(3) Uiso 1 d D
O3'A O 0.4815(17) 0.0016(10) 0.1308(22) 0.244(9) Uiso 1 d D
O4'A O 0.3484(6) 0.1836(5) 0.4311(8) 0.062(2) Uiso 1 d D
O5'A O 0.4635(19) 0.0669(19) 0.6586(21) 0.319(13) Uiso 1 d D
C1'A C 0.3142(7) 0.2399(5) 0.3107(9) 0.042(2) Uiso 1 d D
H1'A H 0.2270(7) 0.2689(5) 0.2839(9) 0.050 Uiso 1 calc R
C2'A C 0.3531(8) 0.1636(6) 0.1609(12) 0.069(3) Uiso 1 d D
H2'A H 0.3777(8) 0.1950(6) 0.0956(12) 0.083 Uiso 1 calc R
C3'A C 0.4637(9) 0.0899(8) 0.2507(11) 0.092(4) Uiso 1 d D
H3'A H 0.5350(9) 0.1150(8) 0.2936(11) 0.110 Uiso 1 calc R
C4'A C 0.4131(9) 0.0871(7) 0.3833(11) 0.072(3) Uiso 1 d D
H4'A H 0.3542(9) 0.0486(7) 0.3327(11) 0.087 Uiso 1 calc R
C5'A C 0.5097(18) 0.0329(17) 0.5165(19) 0.216(12) Uiso 1 d D
H5'1 H 0.5224(18) -0.0376(17) 0.4829(19) 0.260 Uiso 1 calc R
H5'2 H 0.5854(18) 0.0486(17) 0.5379(19) 0.260 Uiso 1 calc R
N1A N 0.3383(5) 0.5503(4) 0.1757(7) 0.0350(14) Uiso 1 d D
N3A N 0.2633(5) 0.4112(4) 0.1453(7) 0.0321(13) Uiso 1 d D
N6A N 0.5091(5) 0.5816(4) 0.3807(7) 0.0323(13) Uiso 1 d D
H6A1 H 0.5183(5) 0.6169(4) 0.3232(7) 0.039 Uiso 1 calc R
H6A2 H 0.5584(5) 0.5735(4) 0.4744(7) 0.039 Uiso 1 calc R
N7A N 0.5115(5) 0.4054(4) 0.5065(7) 0.0307(13) Uiso 1 d D
N9A N 0.3781(5) 0.3167(4) 0.3637(7) 0.0300(13) Uiso 1 d D
N10A N 0.4032(6) 0.5776(5) -0.1036(8) 0.041(2) Uiso 1 d .
H10A H 0.4801(6) 0.5514(5) -0.0536(8) 0.049 Uiso 1 calc R
H10B H 0.3695(6) 0.5284(5) -0.1604(8) 0.049 Uiso 1 calc R
N11A N 0.2947(6) 0.7734(5) -0.0536(9) 0.049(2) Uiso 1 d D
H11A H 0.2267(6) 0.7716(5) -0.1355(9) 0.059 Uiso 1 calc R
N12A N 0.2306(6) 0.7789(5) 0.2300(8) 0.044(2) Uiso 1 d .
H12A H 0.1729(6) 0.7625(5) 0.2522(8) 0.053 Uiso 1 calc R
H12B H 0.2859(6) 0.7899(5) 0.3243(8) 0.053 Uiso 1 calc R
C2A C 0.2641(6) 0.4888(5) 0.1032(8) 0.037(2) Uiso 1 d D
H2A H 0.2056(6) 0.5060(5) 0.0094(8) 0.045 Uiso 1 calc R
C4A C 0.3498(7) 0.3941(5) 0.2869(9) 0.035(2) Uiso 1 d D
C5A C 0.4257(6) 0.4557(5) 0.3828(8) 0.0274(14) Uiso 1 d D
C6A C 0.4142(6) 0.5373(5) 0.3215(9) 0.032(2) Uiso 1 d D
C8A C 0.4739(6) 0.3301(5) 0.4962(8) 0.032(2) Uiso 1 d D
H8A H 0.5088(6) 0.2882(5) 0.5723(8) 0.039 Uiso 1 calc R
C10A C 0.3965(10) 0.6438(7) -0.2187(13) 0.065(3) Uiso 1 d .
H10A H 0.4692(10) 0.6204(7) -0.2571(13) 0.078 Uiso 1 calc R
H10B H 0.3290(10) 0.6395(7) -0.3133(13) 0.078 Uiso 1 calc R
C11A C 0.3829(8) 0.7463(7) -0.1378(12) 0.061(3) Uiso 1 d D
H11A H 0.4585(8) 0.7542(7) -0.0623(12) 0.074 Uiso 1 calc R
H11B H 0.3606(8) 0.7879(7) -0.2186(12) 0.074 Uiso 1 calc R
C12A C 0.2572(9) 0.8670(7) 0.0557(12) 0.068(3) Uiso 1 d D
H12A H 0.2167(9) 0.9179(7) -0.0106(12) 0.082 Uiso 1 calc R
H12B H 0.3290(9) 0.8836(7) 0.1299(12) 0.082 Uiso 1 calc R
C13A C 0.1775(7) 0.8693(6) 0.1545(10) 0.049(2) Uiso 1 d D
H13A H 0.0972(7) 0.8700(6) 0.0856(10) 0.059 Uiso 1 calc R
H13B H 0.1725(7) 0.9275(6) 0.2389(10) 0.059 Uiso 1 calc R
Pt2 Pt 0.88532(3) 0.33662(2) 1.13232(4) 0.03418(9) Uani 1 d .
O2'B O 1.0289(6) 0.8034(5) 0.7401(8) 0.063(2) Uiso 1 d D
O3'B O 0.8304(6) 0.9447(5) 0.6502(8) 0.060(2) Uiso 1 d D
O4'B O 0.8866(5) 0.8140(4) 0.9644(7) 0.0485(14) Uiso 1 d D
O5'B O 0.6294(16) 0.8946(13) 0.8734(30) 0.145(9) Uiso 0.50 d PD
O5'C O 0.7454(22) 0.9861(18) 1.1147(19) 0.132(9) Uiso 0.50 d PD
C1'B C 0.9265(7) 0.7345(5) 0.8467(9) 0.041(2) Uiso 1 d D
H1'B H 1.0108(7) 0.7018(5) 0.8918(9) 0.049 Uiso 1 calc R
C2'B C 0.9177(6) 0.7766(5) 0.7019(9) 0.045(2) Uiso 1 d D
H2'B H 0.9032(6) 0.7315(5) 0.5974(9) 0.054 Uiso 1 calc R
C3'B C 0.8159(7) 0.8718(6) 0.7110(9) 0.049(2) Uiso 1 d D
H3'B H 0.7386(7) 0.8577(6) 0.6511(9) 0.058 Uiso 1 calc R
C4'B C 0.8212(8) 0.9034(7) 0.8949(11) 0.061(3) Uiso 1 d D
H4'B H 0.8743(8) 0.9472(7) 0.9387(11) 0.073 Uiso 1 calc R
C5'B C 0.7014(12) 0.9627(13) 0.9365(18) 0.169(9) Uiso 1 d D
H5'B H 0.6652(12) 1.0218(13) 0.8867(18) 0.202 Uiso 1 calc R
N1B N 0.8762(5) 0.4431(4) 1.0128(7) 0.0271(13) Uiso 1 d D
N3B N 0.9626(5) 0.5710(4) 1.0260(7) 0.0295(13) Uiso 1 d D
N6B N 0.7162(6) 0.4068(5) 0.8029(8) 0.037(2) Uiso 1 d D
H6B1 H 0.6741(6) 0.4089(5) 0.7037(8) 0.044 Uiso 1 calc R
H6B2 H 0.7188(6) 0.3617(5) 0.8512(8) 0.044 Uiso 1 calc R
N7B N 0.7137(6) 0.5846(4) 0.6747(8) 0.0350(15) Uiso 1 d D
N9B N 0.8534(5) 0.6627(4) 0.8038(7) 0.0340(14) Uiso 1 d D
N10B N 0.9526(7) 0.2244(5) 0.9671(10) 0.053(2) Uiso 1 d D
H10C H 0.8998(7) 0.2251(5) 0.8683(10) 0.064 Uiso 1 calc R
H10D H 1.0213(7) 0.2311(5) 0.9584(10) 0.064 Uiso 1 calc R
N11B N 0.9184(6) 0.2305(5) 1.2594(8) 0.049(2) Uiso 1 d D
N12B N 0.8224(7) 0.4292(6) 1.3244(9) 0.048(2) Uiso 1 d .
H12C H 0.8688(7) 0.4708(6) 1.3742(9) 0.057 Uiso 1 calc R
H12D H 0.7472(7) 0.4650(6) 1.2861(9) 0.057 Uiso 1 calc R
C2B C 0.9575(6) 0.4961(5) 1.0785(8) 0.033(2) Uiso 1 d D
H2B H 1.0165(6) 0.4778(5) 1.1711(8) 0.039 Uiso 1 calc R
C4B C 0.8712(6) 0.5944(5) 0.8927(8) 0.0259(14) Uiso 1 d D
C5B C 0.7812(7) 0.5507(6) 0.8186(10) 0.035(2) Uiso 1 d D
C6B C 0.7754(7) 0.4713(5) 0.8794(9) 0.028(2) Uiso 1 d D
C8B C 0.7554(7) 0.6571(6) 0.6776(10) 0.040(2) Uiso 1 d D
H8B H 0.7219(7) 0.6994(6) 0.6022(10) 0.048 Uiso 1 calc R
C10B C 0.9766(8) 0.1291(6) 1.0212(9) 0.053(2) Uiso 1 d D
C11B C 1.0074(15) 0.1414(12) 1.2065(14) 0.055(6) Uiso 0.40 d PD
C11C C 0.9160(11) 0.1397(9) 1.1506(14) 0.044(3) Uiso 0.60 d PD
C12B C 0.9166(16) 0.2775(11) 1.4295(19) 0.056(6) Uiso 0.40 d PD
C12C C 0.8361(13) 0.2672(9) 1.3736(18) 0.059(4) Uiso 0.60 d PD
C13B C 0.8220(9) 0.3758(6) 1.4438(13) 0.056(3) Uiso 1 d D
Cl1 Cl 0.5462(2) 0.2944(2) 0.9819(4) 0.0887(9) Uani 1 d D
O1 O 0.5571(12) 0.3894(6) 1.0552(16) 0.200(7) Uiso 1 d D
O2 O 0.4353(8) 0.2968(10) 0.8843(15) 0.206(7) Uiso 1 d D
O3 O 0.5742(11) 0.2447(7) 1.1088(11) 0.157(5) Uiso 1 d D
O4 O 0.6387(6) 0.2510(6) 0.9021(8) 0.078(2) Uiso 1 d D
Cl2 Cl 0.6723(2) 0.6893(2) 0.2165(3) 0.0521(7) Uani 1 d D
O5 O 0.6798(6) 0.7391(5) 0.1071(8) 0.074(2) Uiso 1 d D
O6 O 0.6021(7) 0.7433(6) 0.3238(9) 0.090(3) Uiso 1 d D
O7 O 0.6362(6) 0.6034(4) 0.1285(8) 0.060(2) Uiso 1 d D
O8 O 0.7885(6) 0.6529(5) 0.3154(8) 0.073(2) Uiso 1 d D
Cl3 Cl 0.1096(5) 0.9954(4) 0.5951(6) 0.1015(8) Uani 1 d D
O9 O 0.1070(13) 1.0371(11) 0.7526(11) 0.231(9) Uiso 1 d D
O10 O -0.0020(9) 1.0201(11) 0.4823(15) 0.234(9) Uiso 1 d D
O11 O 0.1885(8) 1.0228(8) 0.5436(15) 0.205(7) Uiso 1 d D
O12 O 0.1445(13) 0.8942(6) 0.5819(17) 0.185(6) Uiso 1 d D
Cl4 Cl 0.1234(3) 0.4964(3) 0.5760(4) 0.0765(11) Uani 1 d D
O13 O 0.1407(10) 0.5664(6) 0.5140(14) 0.193(7) Uiso 1 d D
O14 O 0.2210(8) 0.4629(8) 0.6944(11) 0.135(4) Uiso 1 d D
O15 O 0.0193(8) 0.5377(13) 0.6292(17) 0.300 Uiso 1 d D
O16 O 0.1050(10) 0.4200(6) 0.4475(11) 0.132(4) Uiso 1 d D
O17 O 0.0493(7) 0.7227(6) 0.2996(9) 0.073(2) Uiso 1 d .
O18 O 0.1091(11) 0.3141(9) 0.8703(15) 0.131(4) Uiso 1 d .
O19 O 0.7884(10) 0.1609(8) 0.6531(13) 0.110(3) Uiso 1 d .
O20 O 0.8419(10) 0.8758(8) 0.3382(14) 0.126(4) Uiso 1 d .
O21 O 0.4218(12) 0.8305(10) 0.5224(16) 0.129(4) Uiso 1 d .
O22 O 0.1441(18) 0.2259(15) 0.5517(25) 0.113(6) Uiso 0.54(5) d P

loop_
_atom_type_symbol
_atom_type_description
_atom_type_scat_dispersion_real
_atom_type_scat_dispersion_imag
_atom_type_scat_source
C C 0.0033 0.0016 'International Tables Vol C Tables 4.2.6.8 and 6.1.1.4'
H H 0.0000 0.0000 'International Tables Vol C Tables 4.2.6.8 and 6.1.1.4'
N N 0.0061 0.0033 'International Tables Vol C Tables 4.2.6.8 and 6.1.1.4'
O O 0.0106 0.0060 'International Tables Vol C Tables 4.2.6.8 and 6.1.1.4'
Pt Pt -1.7033 8.3905 'International Tables Vol C Tables 4.2.6.8 and 6.1.1.4'
Cl Cl 0.1484 0.1585 'International Tables Vol C Tables 4.2.6.8 and 6.1.1.4'

loop_
_geom_angle_atom_site_label_1
_geom_angle_atom_site_label_2
_geom_angle_atom_site_label_3
_geom_angle
N1A Pt1 N11A 174.8(3)
N1A Pt1 N10A 92.0(3)
N11A Pt1 N10A 83.0(3)
N1A Pt1 N12A 99.3(3)
N11A Pt1 N12A 85.5(3)
N10A Pt1 N12A 167.0(3)
C1'A O4'A C4'A 112.4(7)
O4'A C1'A N9A 110.2(6)
O4'A C1'A C2'A 103.3(6)
N9A C1'A C2'A 111.1(7)
O4'A C1'A H1'A 110.7(5)
N9A C1'A H1'A 110.7(3)
C2'A C1'A H1'A 110.7(4)
O2'A C2'A C3'A 117.9(9)
O2'A C2'A C1'A 106.2(8)
C3'A C2'A C1'A 100.8(7)
O2'A C2'A H2'A 110.5(6)
C3'A C2'A H2'A 110.5(6)
C1'A C2'A H2'A 110.5(5)
O3'A C3'A C4'A 116.1(13)
O3'A C3'A C2'A 105.1(9)
C4'A C3'A C2'A 97.9(8)
O3'A C3'A H3'A 112.2(10)
C4'A C3'A H3'A 112.2(6)
C2'A C3'A H3'A 112.2(6)
O4'A C4'A C3'A 106.3(8)
O4'A C4'A C5'A 118.2(10)
C3'A C4'A C5'A 111.8(11)
O4'A C4'A H4'A 106.6(5)
C3'A C4'A H4'A 106.6(6)
C5'A C4'A H4'A 106.6(11)
O5'A C5'A C4'A 105.3(15)
O5'A C5'A H5'1 110.7(16)
C4'A C5'A H5'1 110.7(9)
O5'A C5'A H5'2 110.7(13)
C4'A C5'A H5'2 110.7(11)
H5'1 C5'A H5'2 108.8
C6A N1A C2A 118.2(7)
C6A N1A Pt1 124.0(6)
C2A N1A Pt1 117.4(4)
C2A N3A C4A 110.4(6)
C6A N6A H6A1 120.0(4)
C6A N6A H6A2 120.0(4)
H6A1 N6A H6A2 120.0
C8A N7A C5A 104.2(6)
C4A N9A C8A 104.9(6)
C4A N9A C1'A 124.5(6)
C8A N9A C1'A 130.6(6)
C10A N10A Pt1 106.6(5)
C10A N10A H10A 110.4(5)
Pt1 N10A H10A 110.4(2)
C10A N10A H10B 110.4(4)
Pt1 N10A H10B 110.4(2)
H10A N10A H10B 108.6
C11A N11A C12A 128.2(9)
C11A N11A Pt1 111.2(6)
C12A N11A Pt1 105.7(6)
C11A N11A H11A 102.9(5)
C12A N11A H11A 102.9(4)
Pt1 N11A H11A 102.9(2)
C13A N12A Pt1 108.6(5)
C13A N12A H12A 110.0(5)
Pt1 N12A H12A 110.0(2)
C13A N12A H12B 110.0(4)
Pt1 N12A H12B 110.0(2)
H12A N12A H12B 108.4
N3A C2A N1A 129.9(6)
N3A C2A H2A 115.0(4)
N1A C2A H2A 115.1(4)
N9A C4A N3A 126.8(7)
N9A C4A C5A 107.3(6)
N3A C4A C5A 125.9(7)
C6A C5A N7A 134.8(7)
C6A C5A C4A 116.4(6)
N7A C5A C4A 107.5(6)
N1A C6A C5A 118.6(7)
N1A C6A N6A 119.5(8)
C5A C6A N6A 117.9(6)
N7A C8A N9A 115.2(6)
N7A C8A H8A 122.4(4)
N9A C8A H8A 122.4(4)
C11A C10A N10A 112.1(9)
C11A C10A H10A 109.2(7)
N10A C10A H10A 109.2(5)
C11A C10A H10B 109.2(5)
N10A C10A H10B 109.2(5)
H10A C10A H10B 107.9
N11A C11A C10A 109.1(10)
N11A C11A H11A 109.9(5)
C10A C11A H11A 109.9(5)
N11A C11A H11B 109.9(5)
C10A C11A H11B 109.9(6)
H11A C11A H11B 108.3
N11A C12A C13A 116.5(9)
N11A C12A H12A 108.2(5)
C13A C12A H12A 108.2(5)
N11A C12A H12B 108.2(5)
C13A C12A H12B 108.2(5)
H12A C12A H12B 107.3
C12A C13A N12A 106.9(7)
C12A C13A H13A 110.3(5)
N12A C13A H13A 110.3(4)
C12A C13A H13B 110.3(5)
N12A C13A H13B 110.3(4)
H13A C13A H13B 108.6
N11B Pt2 N10B 83.9(3)
N11B Pt2 N12B 85.0(3)
N10B Pt2 N12B 168.8(3)
N11B Pt2 N1B 172.2(3)
N10B Pt2 N1B 94.3(3)
N12B Pt2 N1B 96.9(3)
C1'B O4'B C4'B 112.0(6)
O4'B C1'B N9B 110.1(7)
O4'B C1'B C2'B 106.8(6)
N9B C1'B C2'B 112.9(6)
O4'B C1'B H1'B 109.0(4)
N9B C1'B H1'B 109.0(3)
C2'B C1'B H1'B 109.0(4)
O2'B C2'B C1'B 104.9(6)
O2'B C2'B C3'B 107.8(7)
C1'B C2'B C3'B 103.7(6)
O2'B C2'B H2'B 113.2(4)
C1'B C2'B H2'B 113.2(4)
C3'B C2'B H2'B 113.2(4)
O3'B C3'B C2'B 113.0(7)
O3'B C3'B C4'B 110.9(7)
C2'B C3'B C4'B 103.9(6)
O3'B C3'B H3'B 109.6(4)
C2'B C3'B H3'B 109.6(4)
C4'B C3'B H3'B 109.6(5)
O4'B C4'B C5'B 117.9(11)
O4'B C4'B C3'B 104.8(6)
C5'B C4'B C3'B 115.4(8)
O4'B C4'B H4'B 105.9(5)
C5'B C4'B H4'B 105.9(8)
C3'B C4'B H4'B 105.9(5)
O5'B C5'B O5'C 117.3(21)
O5'B C5'B C4'B 103.3(13)
O5'C C5'B C4'B 98.8(13)
O5'B C5'B H5'B 112.1(11)
O5'C C5'B H5'B 112.1(13)
C4'B C5'B H5'B 112.1(8)
C2B N1B C6B 120.5(7)
C2B N1B Pt2 118.0(5)
C6B N1B Pt2 120.8(5)
C2B N3B C4B 112.5(6)
C6B N6B H6B1 120.0(5)
C6B N6B H6B2 120.0(5)
H6B1 N6B H6B2 120.0
C8B N7B C5B 103.7(7)
C4B N9B C8B 107.7(7)
C4B N9B C1'B 124.7(6)
C8B N9B C1'B 127.5(7)
C10B N10B Pt2 109.4(6)
C10B N10B H10C 109.8(4)
Pt2 N10B H10C 109.8(2)
C10B N10B H10D 109.8(5)
Pt2 N10B H10D 109.8(3)
H10C N10B H10D 108.2
C11C N11B C12B 141.3(11)
C11C N11B C11B 43.4(9)
C12B N11B C11B 126.2(8)
C11C N11B C12C 118.2(10)
C12B N11B C12C 38.6(9)
C11B N11B C12C 140.3(11)
C11C N11B Pt2 109.8(7)
C12B N11B Pt2 107.8(8)
C11B N11B Pt2 111.8(9)
C12C N11B Pt2 107.7(7)
C13B N12B Pt2 112.0(5)
C13B N12B H12C 109.2(5)
Pt2 N12B H12C 109.2(2)
C13B N12B H12D 109.2(5)
Pt2 N12B H12D 109.2(2)
H12C N12B H12D 107.9
N3B C2B N1B 127.3(6)
N3B C2B H2B 116.4(4)
N1B C2B H2B 116.4(4)
N9B C4B C5B 105.5(6)
N9B C4B N3B 127.9(7)
C5B C4B N3B 126.6(8)
C4B C5B N7B 110.8(8)
C4B C5B C6B 120.2(7)
N7B C5B C6B 128.5(7)
N6B C6B C5B 127.5(7)
N6B C6B N1B 116.1(7)
C5B C6B N1B 112.7(7)
N7B C8B N9B 111.7(7)
N7B C8B H8B 124.2(4)
N9B C8B H8B 124.2(5)
C11C C10B N10B 112.5(8)
C11C C10B C11B 41.7(9)
N10B C10B C11B 111.5(9)
C11C C11B N11B 65.8(10)
C11C C11B C10B 67.5(10)
N11B C11B C10B 105.5(9)
C11B C11C N11B 70.8(10)
C11B C11C C10B 70.8(11)
N11B C11C C10B 110.0(10)
C12C C12B N11B 73.1(12)
C12C C12B C13B 70.8(11)
N11B C12B C13B 113.4(11)
C12B C12C N11B 68.3(13)
C12B C12C C13B 71.4(11)
N11B C12C C13B 111.3(12)
N12B C13B C12C 111.5(9)
N12B C13B C12B 107.9(11)
C12C C13B C12B 37.9(9)
O2 Cl1 O3 112.7(9)
O2 Cl1 O4 114.5(7)
O3 Cl1 O4 106.1(6)
O2 Cl1 O1 111.0(8)
O3 Cl1 O1 106.0(7)
O4 Cl1 O1 106.0(7)
O6 Cl2 O5 116.2(5)
O6 Cl2 O8 105.9(4)
O5 Cl2 O8 109.8(5)
O6 Cl2 O7 111.3(5)
O5 Cl2 O7 109.1(4)
O8 Cl2 O7 103.8(4)
O9 Cl3 O11 112.3(9)
O9 Cl3 O12 108.9(9)
O11 Cl3 O12 108.7(9)
O9 Cl3 O10 113.6(8)
O11 Cl3 O10 105.8(9)
O12 Cl3 O10 107.3(9)
O14 Cl4 O13 110.9(7)
O14 Cl4 O16 109.5(6)
O13 Cl4 O16 107.1(7)
O14 Cl4 O15 113.5(8)
O13 Cl4 O15 107.3(9)
O16 Cl4 O15 108.3(8)

loop_
_geom_bond_atom_site_label_1
_geom_bond_atom_site_label_2
_geom_bond_distance
Pt1 N1A 2.036(7)
Pt1 N11A 2.043(8)
Pt1 N10A 2.060(7)
Pt1 N12A 2.082(7)
O2'A C2'A 1.426(13)
O3'A C3'A 1.44(2)
O4'A C1'A 1.385(10)
O4'A C4'A 1.401(10)
O5'A C5'A 1.43(2)
C1'A N9A 1.467(10)
C1'A C2'A 1.572(11)
C1'A H1'A 0.98
C2'A C3'A 1.556(11)
C2'A H2'A 0.98
C3'A C4'A 1.489(13)
C3'A H3'A 0.98
C4'A C5'A 1.54(2)
C4'A H4'A 0.98
C5'A H5'1 0.97
C5'A H5'2 0.97
N1A C6A 1.335(9)
N1A C2A 1.379(10)
N3A C2A 1.287(10)
N3A C4A 1.368(9)
N6A C6A 1.399(10)
N6A H6A1 0.86
N6A H6A2 0.86
N7A C8A 1.298(10)
N7A C5A 1.416(8)
N9A C4A 1.361(10)
N9A C8A 1.385(8)
N10A C10A 1.539(14)
N10A H10A 0.90
N10A H10B 0.90
N11A C11A 1.386(12)
N11A C12A 1.476(11)
N11A H11A 0.91
N12A C13A 1.495(11)
N12A H12A 0.90
N12A H12B 0.90
C2A H2A 0.93
C4A C5A 1.425(10)
C5A C6A 1.384(11)
C8A H8A 0.93
C10A C11A 1.462(14)
C10A H10A 0.97
C10A H10B 0.97
C11A H11A 0.97
C11A H11B 0.97
C12A C13A 1.477(14)
C12A H12A 0.97
C12A H12B 0.97
C13A H13A 0.97
C13A H13B 0.97
Pt2 N11B 2.007(8)
Pt2 N10B 2.021(8)
Pt2 N12B 2.047(8)
Pt2 N1B 2.051(7)
O2'B C2'B 1.444(10)
O3'B C3'B 1.391(11)
O4'B C1'B 1.404(9)
O4'B C4'B 1.466(10)
O5'B C5'B 1.43(2)
O5'C C5'B 1.47(2)
C1'B N9B 1.494(11)
C1'B C2'B 1.509(11)
C1'B H1'B 0.98
C2'B C3'B 1.536(10)
C2'B H2'B 0.98
C3'B C4'B 1.539(11)
C3'B H3'B 0.98
C4'B C5'B 1.53(2)
C4'B H4'B 0.98
C5'B H5'B 0.98
N1B C2B 1.348(10)
N1B C6B 1.433(9)
N3B C2B 1.321(11)
N3B C4B 1.363(8)
N6B C6B 1.292(10)
N6B H6B1 0.86
N6B H6B2 0.86
N7B C8B 1.310(11)
N7B C5B 1.383(10)
N9B C4B 1.345(10)
N9B C8B 1.354(9)
N10B C10B 1.500(12)
N10B H10C 0.90
N10B H10D 0.90
N11B C11C 1.421(13)
N11B C12B 1.47(2)
N11B C11B 1.472(14)
N11B C12C 1.51(2)
N12B C13B 1.461(14)
N12B H12C 0.90
N12B H12D 0.90
C2B H2B 0.93
C4B C5B 1.350(11)
C5B C6B 1.429(13)
C8B H8B 0.93
C10B C11C 1.485(15)
C10B C11B 1.519(13)
C11B C11C 1.07(2)
C12B C12C 0.99(2)
C12B C13B 1.526(14)
C12C C13B 1.521(15)
Cl1 O2 1.345(9)
Cl1 O3 1.379(10)
Cl1 O4 1.397(7)
Cl1 O1 1.401(9)
Cl2 O6 1.383(8)
Cl2 O5 1.385(8)
Cl2 O8 1.417(6)
Cl2 O7 1.418(6)
Cl3 O9 1.359(10)
Cl3 O11 1.381(12)
Cl3 O12 1.387(9)
Cl3 O10 1.403(10)
Cl4 O14 1.354(8)
Cl4 O13 1.376(11)
Cl4 O16 1.382(8)
Cl4 O15 1.382(10)

loop_
_geom_torsion_atom_site_label_1
_geom_torsion_atom_site_label_2
_geom_torsion_atom_site_label_3
_geom_torsion_atom_site_label_4
_geom_torsion
O4'A C1'A N9A C4A -168.0(7)
O4'B C1'B N9B C4B -81.2(8)
